data_4118098
loop_
_publ_author_name
'Fangrui Zhong'
'Jie Luo'
'Guo-Ying Chen'
'Xiaowei Dou'
'Yixin Lu'

_publ_section_title
;
 Highly Enantioselective Regiodivergent Allylic Alkylations of MBH
 Carbonates with Phthalides
;
_journal_name_full 'Journal of the American Chemical Society'
_journal_page_first 10222
_journal_page_last 10227
_journal_paper_doi 10.1021/ja303115m
_journal_volume 134
_journal_year 2012
_chemical_formula_sum 'C23 H19 Cl2 N O4'
_chemical_formula_weight 444.29
_chemical_name_systematic
; 
 ? 
;
_space_group_IT_number 4
_symmetry_cell_setting monoclinic
_symmetry_space_group_name_Hall 'P 2yb'
_symmetry_space_group_name_H-M 'P 1 21 1'
_atom_sites_solution_hydrogens geom
_atom_sites_solution_primary direct
_atom_sites_solution_secondary difmap
_audit_creation_method SHELXL-97
_cell_angle_alpha 90.00
_cell_angle_beta 96.4970(10)
_cell_angle_gamma 90.00
_cell_formula_units_Z 8
_cell_length_a 14.1349(8)
_cell_length_b 23.3160(12)
_cell_length_c 14.1781(8)
_cell_measurement_reflns_used 4476
_cell_measurement_temperature 223(2)
_cell_measurement_theta_max 19.33
_cell_measurement_theta_min 2.16
_cell_volume 4642.7(4)
_computing_cell_refinement 'Bruker SMART'
_computing_data_collection 'Bruker SMART'
_computing_data_reduction 'Bruker SAINT'
_computing_molecular_graphics 'Bruker SHELXTL'
_computing_publication_material 'Bruker SHELXTL'
_computing_structure_refinement 'SHELXL-97 (Sheldrick, 1997)'
_computing_structure_solution 'SHELXS-97 (Sheldrick, 1990)'
_diffrn_ambient_temperature 223(2)
_diffrn_measured_fraction_theta_full 0.999
_diffrn_measured_fraction_theta_max 0.999
_diffrn_measurement_device_type 'CCD area detector'
_diffrn_measurement_method 'phi and omega scans'
_diffrn_radiation_monochromator graphite
_diffrn_radiation_source 'fine-focus sealed tube'
_diffrn_radiation_type MoK\a
_diffrn_radiation_wavelength 0.71073
_diffrn_reflns_av_R_equivalents 0.0368
_diffrn_reflns_av_sigmaI/netI 0.0784
_diffrn_reflns_limit_h_max 18
_diffrn_reflns_limit_h_min -14
_diffrn_reflns_limit_k_max 30
_diffrn_reflns_limit_k_min -26
_diffrn_reflns_limit_l_max 17
_diffrn_reflns_limit_l_min -18
_diffrn_reflns_number 33117
_diffrn_reflns_theta_full 27.49
_diffrn_reflns_theta_max 27.49
_diffrn_reflns_theta_min 1.45
_exptl_absorpt_coefficient_mu 0.307
_exptl_absorpt_correction_T_max 0.8975
_exptl_absorpt_correction_T_min 0.8372
_exptl_absorpt_correction_type multi-scan
_exptl_absorpt_process_details 'Sadabs, (Sheldrick 2001)'
_exptl_crystal_colour Colourless
_exptl_crystal_density_diffrn 1.271
_exptl_crystal_density_meas ?
_exptl_crystal_description Block
_exptl_crystal_F_000 1840
_exptl_crystal_size_max 0.60
_exptl_crystal_size_mid 0.50
_exptl_crystal_size_min 0.36
_refine_diff_density_max 0.984
_refine_diff_density_min -0.372
_refine_diff_density_rms 0.057
_refine_ls_abs_structure_details 'Flack H D (1983), Acta Cryst. A39, 876-881'
_refine_ls_abs_structure_Flack -0.02(7)
_refine_ls_extinction_method none
_refine_ls_goodness_of_fit_ref 0.981
_refine_ls_hydrogen_treatment constr
_refine_ls_matrix_type full
_refine_ls_number_parameters 1081
_refine_ls_number_reflns 20276
_refine_ls_number_restraints 37
_refine_ls_restrained_S_all 0.989
_refine_ls_R_factor_all 0.1407
_refine_ls_R_factor_gt 0.0816
_refine_ls_shift/su_max 0.000
_refine_ls_shift/su_mean 0.000
_refine_ls_structure_factor_coef Fsqd
_refine_ls_weighting_details 'calc w=1/[\s^2^(Fo^2^)+(0.1321P)^2^+0.0000P] where P=(Fo^2^+2Fc^2^)/3'
_refine_ls_weighting_scheme calc
_refine_ls_wR_factor_gt 0.2041
_refine_ls_wR_factor_ref 0.2416
_reflns_number_gt 11138
_reflns_number_total 20276
_reflns_threshold_expression >2sigma(I)
_cod_data_source_file ja303115m_si_001.cif
_cod_data_source_block b426
_cod_depositor_comments
;
The following automatic conversions were performed:

'_exptl_crystal_density_meas' value 'Not Measured' was changed to '?'
- the value is perceived as not measured.

Automatic conversion script
Id: cif_fix_values 3008 2015-01-20 13:52:24Z robertas 
;
_cod_database_code 4118098

loop_
_symmetry_equiv_pos_as_xyz
'x, y, z'
'-x, y+1/2, -z'

loop_
_atom_site_label
_atom_site_type_symbol
_atom_site_fract_x
_atom_site_fract_y
_atom_site_fract_z
_atom_site_U_iso_or_equiv
_atom_site_adp_type
_atom_site_occupancy
_atom_site_symmetry_multiplicity
_atom_site_calc_flag
_atom_site_refinement_flags
Cl1 Cl 0.48034(13) 0.34252(11) 0.70646(13) 0.1017(6) Uani 1 1 d .
Cl2 Cl 0.64870(19) 0.37365(13) 0.86505(14) 0.1271(8) Uani 1 1 d .
Cl3 Cl 0.28317(16) -0.01309(16) 0.95399(18) 0.1522(12) Uani 1 1 d .
Cl4 Cl 0.11195(18) -0.04609(13) 1.06414(14) 0.1274(9) Uani 1 1 d .
Cl5 Cl 0.60105(14) 0.20533(11) 0.82946(13) 0.1111(7) Uani 1 1 d .
Cl6 Cl 0.44733(13) 0.17474(13) 0.65895(18) 0.1220(8) Uani 1 1 d .
Cl7 Cl 1.1544(3) 0.1341(2) 1.03377(19) 0.1806(15) Uani 1 1 d .
Cl8 Cl 1.3112(2) 0.14997(13) 0.8975(3) 0.1593(12) Uani 1 1 d .
N1 N 0.4965(4) 0.3174(6) 0.3646(5) 0.157(4) Uani 1 1 d U
N2 N 0.2844(5) 0.0168(4) 0.6058(5) 0.118(2) Uani 1 1 d .
N3 N 0.9398(4) 0.2587(3) 0.8180(4) 0.0949(18) Uani 1 1 d .
C1 C 0.7403(3) 0.2722(2) 0.2576(3) 0.0515(12) Uani 1 1 d .
C2 C 0.7996(4) 0.2696(2) 0.1763(3) 0.0551(12) Uani 1 1 d .
C3 C 0.7839(4) 0.2896(3) 0.0853(4) 0.0745(17) Uani 1 1 d .
H3 H 0.7263 0.3080 0.0639 0.089 Uiso 1 1 calc R
C4 C 0.8531(5) 0.2825(4) 0.0251(5) 0.103(3) Uani 1 1 d .
H4 H 0.8435 0.2970 -0.0372 0.124 Uiso 1 1 calc R
C5 C 0.9373(5) 0.2539(4) 0.0567(5) 0.102(3) Uani 1 1 d .
H5 H 0.9836 0.2482 0.0149 0.123 Uiso 1 1 calc R
C6 C 0.9532(5) 0.2339(3) 0.1477(4) 0.0801(18) Uani 1 1 d .
H6 H 1.0102 0.2149 0.1695 0.096 Uiso 1 1 calc R
C7 C 0.8836(4) 0.2422(2) 0.2063(3) 0.0554(12) Uani 1 1 d .
C8 C 0.8817(4) 0.2259(2) 0.3069(3) 0.0504(11) Uani 1 1 d .
C9 C 0.7198(4) 0.3338(2) 0.2868(4) 0.0590(13) Uani 1 1 d .
H9A H 0.7796 0.3555 0.2930 0.071 Uiso 1 1 calc R
H9B H 0.6769 0.3517 0.2360 0.071 Uiso 1 1 calc R
C10 C 0.6753(3) 0.3386(2) 0.3793(4) 0.0564(12) Uani 1 1 d .
C11 C 0.5767(5) 0.3266(4) 0.3740(4) 0.098(2) Uani 1 1 d .
C12 C 0.7277(3) 0.3505(2) 0.4610(4) 0.0521(11) Uani 1 1 d .
H12 H 0.7929 0.3556 0.4558 0.062 Uiso 1 1 calc R
C13 C 0.7021(3) 0.3571(2) 0.5571(4) 0.0514(11) Uani 1 1 d .
C14 C 0.6117(4) 0.3483(3) 0.5845(4) 0.0606(13) Uani 1 1 d .
H14 H 0.5612 0.3384 0.5384 0.073 Uiso 1 1 calc R
C15 C 0.5946(4) 0.3538(3) 0.6787(4) 0.0685(15) Uani 1 1 d .
C16 C 0.6670(5) 0.3680(3) 0.7474(4) 0.0779(18) Uani 1 1 d .
C17 C 0.7586(5) 0.3752(3) 0.7224(5) 0.0781(18) Uani 1 1 d .
H17 H 0.8089 0.3837 0.7696 0.094 Uiso 1 1 calc R
C18 C 0.7765(4) 0.3701(2) 0.6284(4) 0.0646(14) Uani 1 1 d .
H18 H 0.8386 0.3753 0.6124 0.078 Uiso 1 1 calc R
C19 C 0.6502(4) 0.2339(3) 0.2350(4) 0.0647(14) Uani 1 1 d .
C20 C 0.5124(5) 0.2258(3) 0.1149(5) 0.0818(19) Uani 1 1 d .
C21 C 0.5464(8) 0.1706(4) 0.0767(7) 0.126(3) Uani 1 1 d .
H21A H 0.5975 0.1784 0.0382 0.189 Uiso 1 1 calc R
H21B H 0.4942 0.1520 0.0382 0.189 Uiso 1 1 calc R
H21C H 0.5697 0.1457 0.1291 0.189 Uiso 1 1 calc R
C22 C 0.4773(6) 0.2666(4) 0.0343(6) 0.108(3) Uani 1 1 d .
H22A H 0.4570 0.3024 0.0606 0.162 Uiso 1 1 calc R
H22B H 0.4241 0.2493 -0.0047 0.162 Uiso 1 1 calc R
H22C H 0.5285 0.2741 -0.0041 0.162 Uiso 1 1 calc R
C23 C 0.4375(6) 0.2168(6) 0.1828(7) 0.136(4) Uani 1 1 d .
H23A H 0.4675 0.2011 0.2422 0.205 Uiso 1 1 calc R
H23B H 0.3894 0.1902 0.1547 0.205 Uiso 1 1 calc R
H23C H 0.4079 0.2532 0.1948 0.205 Uiso 1 1 calc R
C24 C 0.0321(4) 0.0513(2) 0.4355(3) 0.0552(12) Uani 1 1 d .
C25 C -0.0263(4) 0.0514(2) 0.3403(3) 0.0591(14) Uani 1 1 d .
C26 C -0.0047(4) 0.0384(3) 0.2500(4) 0.0658(14) Uani 1 1 d .
H26 H 0.0558 0.0244 0.2402 0.079 Uiso 1 1 calc R
C27 C -0.0726(6) 0.0463(3) 0.1762(4) 0.0795(18) Uani 1 1 d .
H27 H -0.0582 0.0385 0.1143 0.095 Uiso 1 1 calc R
C28 C -0.1629(7) 0.0654(3) 0.1891(5) 0.094(2) Uani 1 1 d .
H28 H -0.2087 0.0697 0.1362 0.113 Uiso 1 1 calc R
C29 C -0.1866(5) 0.0782(3) 0.2778(4) 0.0731(16) Uani 1 1 d .
H29 H -0.2476 0.0916 0.2868 0.088 Uiso 1 1 calc R
C30 C -0.1168(4) 0.0706(2) 0.3533(4) 0.0567(13) Uani 1 1 d .
C31 C -0.1199(4) 0.0821(2) 0.4537(4) 0.0559(13) Uani 1 1 d .
C32 C 0.0658(5) -0.0086(2) 0.4682(4) 0.0640(14) Uani 1 1 d .
H32A H 0.0117 -0.0351 0.4588 0.077 Uiso 1 1 calc R
H32B H 0.1136 -0.0218 0.4281 0.077 Uiso 1 1 calc R
C33 C 0.1083(4) -0.0113(2) 0.5717(4) 0.0584(13) Uani 1 1 d .
C34 C 0.2062(5) 0.0041(3) 0.5923(5) 0.0793(17) Uani 1 1 d .
C35 C 0.0547(4) -0.0270(2) 0.6403(4) 0.0566(12) Uani 1 1 d .
H35 H -0.0086 -0.0361 0.6176 0.068 Uiso 1 1 calc R
C36 C 0.0762(4) -0.0325(2) 0.7432(4) 0.0547(12) Uani 1 1 d .
C37 C 0.1633(5) -0.0228(3) 0.7944(5) 0.0735(16) Uani 1 1 d .
H37 H 0.2160 -0.0130 0.7628 0.088 Uiso 1 1 calc R
C38 C 0.1736(5) -0.0275(3) 0.8936(5) 0.0798(18) Uani 1 1 d .
C39 C 0.0993(5) -0.0422(3) 0.9403(4) 0.0762(18) Uani 1 1 d .
C40 C 0.0116(5) -0.0524(3) 0.8916(5) 0.0808(18) Uani 1 1 d .
H40 H -0.0405 -0.0623 0.9240 0.097 Uiso 1 1 calc R
C41 C 0.0016(4) -0.0480(3) 0.7946(4) 0.0670(14) Uani 1 1 d .
H41 H -0.0583 -0.0557 0.7611 0.080 Uiso 1 1 calc R
C42 C 0.1141(4) 0.0952(2) 0.4382(3) 0.0556(12) Uani 1 1 d .
C43 C 0.2483(4) 0.1150(3) 0.3442(5) 0.0735(16) Uani 1 1 d .
C44 C 0.1978(5) 0.1649(3) 0.2941(6) 0.093(2) Uani 1 1 d .
H44A H 0.1763 0.1910 0.3405 0.140 Uiso 1 1 calc R
H44B H 0.1434 0.1511 0.2524 0.140 Uiso 1 1 calc R
H44C H 0.2411 0.1849 0.2570 0.140 Uiso 1 1 calc R
C45 C 0.2922(6) 0.0754(4) 0.2773(6) 0.106(2) Uani 1 1 d .
H45A H 0.3407 0.0959 0.2476 0.159 Uiso 1 1 calc R
H45B H 0.2433 0.0620 0.2288 0.159 Uiso 1 1 calc R
H45C H 0.3209 0.0429 0.3124 0.159 Uiso 1 1 calc R
C46 C 0.3180(5) 0.1332(4) 0.4255(7) 0.108(3) Uani 1 1 d .
H46A H 0.2948 0.1674 0.4543 0.162 Uiso 1 1 calc R
H46B H 0.3789 0.1413 0.4028 0.162 Uiso 1 1 calc R
H46C H 0.3257 0.1026 0.4722 0.162 Uiso 1 1 calc R
C47 C 1.0504(3) 0.30085(19) 0.5718(3) 0.0431(10) Uani 1 1 d .
C48 C 1.1368(3) 0.30174(19) 0.5168(3) 0.0445(10) Uani 1 1 d .
C49 C 1.2309(3) 0.2886(2) 0.5437(4) 0.0577(13) Uani 1 1 d .
H49 H 1.2514 0.2750 0.6051 0.069 Uiso 1 1 calc R
C50 C 1.2942(4) 0.2961(3) 0.4774(5) 0.0726(16) Uani 1 1 d .
H50 H 1.3590 0.2883 0.4948 0.087 Uiso 1 1 calc R
C51 C 1.2647(4) 0.3150(3) 0.3857(5) 0.0717(16) Uani 1 1 d .
H51 H 1.3096 0.3189 0.3420 0.086 Uiso 1 1 calc R
C52 C 1.1713(4) 0.3278(2) 0.3584(4) 0.0618(13) Uani 1 1 d .
H52 H 1.1511 0.3414 0.2970 0.074 Uiso 1 1 calc R
C53 C 1.1073(3) 0.32007(19) 0.4250(3) 0.0473(11) Uani 1 1 d .
C54 C 1.0052(3) 0.33220(18) 0.4166(3) 0.0443(10) Uani 1 1 d .
C55 C 1.0226(3) 0.23974(18) 0.5972(3) 0.0439(10) Uani 1 1 d .
H55A H 1.0186 0.2159 0.5400 0.053 Uiso 1 1 calc R
H55B H 1.0726 0.2238 0.6432 0.053 Uiso 1 1 calc R
C56 C 0.9285(3) 0.23674(18) 0.6386(3) 0.0447(10) Uani 1 1 d .
C57 C 0.9327(4) 0.2486(2) 0.7381(4) 0.0595(13) Uani 1 1 d .
C58 C 0.8481(4) 0.22269(18) 0.5853(3) 0.0469(11) Uani 1 1 d .
H58 H 0.8556 0.2171 0.5209 0.056 Uiso 1 1 calc R
C59 C 0.7491(4) 0.21410(19) 0.6077(3) 0.0489(11) Uani 1 1 d .
C60 C 0.7223(4) 0.2163(2) 0.6993(4) 0.0540(12) Uani 1 1 d .
H60 H 0.7675 0.2260 0.7506 0.065 Uiso 1 1 calc R
C61 C 0.6302(4) 0.2045(3) 0.7148(4) 0.0660(14) Uani 1 1 d .
C62 C 0.5627(4) 0.1917(3) 0.6400(5) 0.0710(16) Uani 1 1 d .
C63 C 0.5901(5) 0.1892(3) 0.5493(5) 0.0776(17) Uani 1 1 d .
H63 H 0.5452 0.1793 0.4979 0.093 Uiso 1 1 calc R
C64 C 0.6805(4) 0.2008(2) 0.5342(4) 0.0580(12) Uani 1 1 d .
H64 H 0.6972 0.1998 0.4718 0.070 Uiso 1 1 calc R
C65 C 1.0642(3) 0.3417(2) 0.6566(3) 0.0433(10) Uani 1 1 d .
C66 C 1.1744(4) 0.3546(3) 0.8023(4) 0.0688(15) Uani 1 1 d .
C67 C 1.2249(6) 0.4054(3) 0.7630(5) 0.093(2) Uani 1 1 d .
H67A H 1.2645 0.3920 0.7159 0.140 Uiso 1 1 calc R
H67B H 1.2644 0.4242 0.8142 0.140 Uiso 1 1 calc R
H67C H 1.1780 0.4322 0.7338 0.140 Uiso 1 1 calc R
C68 C 1.2459(7) 0.3114(4) 0.8504(6) 0.117(3) Uani 1 1 d .
H68A H 1.2181 0.2733 0.8463 0.175 Uiso 1 1 calc R
H68B H 1.2616 0.3218 0.9165 0.175 Uiso 1 1 calc R
H68C H 1.3032 0.3117 0.8187 0.175 Uiso 1 1 calc R
C69 C 1.1016(6) 0.3725(4) 0.8661(5) 0.099(2) Uani 1 1 d .
H69A H 1.0519 0.3947 0.8299 0.148 Uiso 1 1 calc R
H69B H 1.1320 0.3957 0.9176 0.148 Uiso 1 1 calc R
H69C H 1.0738 0.3387 0.8918 0.148 Uiso 1 1 calc R
C70 C 0.7190(4) 0.0057(2) 0.6812(4) 0.0534(12) Uani 1 1 d .
C71 C 0.6381(3) -0.0006(2) 0.5989(4) 0.0529(12) Uani 1 1 d .
C72 C 0.5433(4) 0.0121(3) 0.5932(5) 0.0718(16) Uani 1 1 d .
H72 H 0.5164 0.0268 0.6459 0.086 Uiso 1 1 calc R
C73 C 0.4881(5) 0.0028(3) 0.5081(6) 0.088(2) Uani 1 1 d .
H73 H 0.4228 0.0114 0.5022 0.106 Uiso 1 1 calc R
C74 C 0.5283(5) -0.0193(3) 0.4311(6) 0.097(2) Uani 1 1 d .
H74 H 0.4898 -0.0253 0.3734 0.116 Uiso 1 1 calc R
C75 C 0.6216(5) -0.0322(3) 0.4375(5) 0.0815(18) Uani 1 1 d .
H75 H 0.6484 -0.0470 0.3849 0.098 Uiso 1 1 calc R
C76 C 0.6767(4) -0.0233(2) 0.5223(4) 0.0571(12) Uani 1 1 d .
C77 C 0.7776(4) -0.0329(2) 0.5492(4) 0.0592(13) Uani 1 1 d .
C78 C 0.7372(4) 0.0695(2) 0.7049(4) 0.0602(13) Uani 1 1 d .
H78A H 0.7412 0.0906 0.6457 0.072 Uiso 1 1 calc R
H78B H 0.6830 0.0848 0.7343 0.072 Uiso 1 1 calc R
C79 C 0.8280(5) 0.0800(2) 0.7713(4) 0.0689(16) Uani 1 1 d .
C80 C 0.8212(7) 0.0741(5) 0.8672(5) 0.129(3) Uani 1 1 d .
C81 C 0.9084(5) 0.0939(2) 0.7376(4) 0.0645(14) Uani 1 1 d .
H81 H 0.9028 0.0950 0.6709 0.077 Uiso 1 1 calc R
C82 C 1.0079(3) 0.10850(17) 0.7831(3) 0.0770(19) Uani 1 1 d G
C83 C 1.0310(3) 0.1147(2) 0.8805(3) 0.100(2) Uani 1 1 d GU
H83 H 0.9838 0.1098 0.9216 0.120 Uiso 1 1 calc R
C84 C 1.1238(4) 0.1280(2) 0.9172(3) 0.104(2) Uani 1 1 d GU
C85 C 1.1935(3) 0.1352(2) 0.8564(4) 0.107(3) Uani 1 1 d GU
C86 C 1.1704(3) 0.1290(2) 0.7590(4) 0.106(3) Uani 1 1 d GU
H86 H 1.2176 0.1338 0.7180 0.127 Uiso 1 1 calc R
C87 C 1.0777(4) 0.11565(17) 0.7224(2) 0.0722(16) Uani 1 1 d G
H87 H 1.0621 0.1115 0.6565 0.087 Uiso 1 1 calc R
C88 C 0.6971(5) -0.0316(3) 0.7650(4) 0.0705(15) Uani 1 1 d .
C89 C 0.5839(6) -0.0290(4) 0.8863(5) 0.096(2) Uani 1 1 d .
C90 C 0.5165(8) -0.0739(5) 0.8432(7) 0.132(3) Uani 1 1 d .
H90A H 0.4825 -0.0593 0.7849 0.198 Uiso 1 1 calc R
H90B H 0.4714 -0.0836 0.8873 0.198 Uiso 1 1 calc R
H90C H 0.5521 -0.1079 0.8294 0.198 Uiso 1 1 calc R
C91 C 0.5284(9) 0.0212(5) 0.9191(8) 0.146(4) Uani 1 1 d .
H91A H 0.5723 0.0510 0.9437 0.219 Uiso 1 1 calc R
H91B H 0.4911 0.0087 0.9686 0.219 Uiso 1 1 calc R
H91C H 0.4863 0.0361 0.8660 0.219 Uiso 1 1 calc R
C92 C 0.6575(8) -0.0520(6) 0.9666(6) 0.149(4) Uani 1 1 d .
H92A H 0.6882 -0.0859 0.9446 0.223 Uiso 1 1 calc R
H92B H 0.6254 -0.0618 1.0214 0.223 Uiso 1 1 calc R
H92C H 0.7051 -0.0228 0.9842 0.223 Uiso 1 1 calc R
O1 O 0.7979(2) 0.24424(15) 0.3348(2) 0.0531(8) Uani 1 1 d .
O2 O 0.9415(3) 0.20325(16) 0.3609(3) 0.0660(9) Uani 1 1 d .
O3 O 0.5944(3) 0.25774(17) 0.1653(3) 0.0668(10) Uani 1 1 d .
O4 O 0.6383(3) 0.1900(2) 0.2761(4) 0.1016(16) Uani 1 1 d .
O5 O -0.0325(3) 0.07140(14) 0.5005(2) 0.0559(8) Uani 1 1 d .
O6 O -0.1843(3) 0.09756(17) 0.4968(3) 0.0699(10) Uani 1 1 d .
O7 O 0.1727(3) 0.07659(16) 0.3780(3) 0.0659(10) Uani 1 1 d .
O8 O 0.1211(3) 0.13732(16) 0.4851(3) 0.0708(11) Uani 1 1 d .
O9 O 0.9753(2) 0.32303(13) 0.5047(2) 0.0464(7) Uani 1 1 d .
O10 O 0.9524(3) 0.34741(15) 0.3515(2) 0.0575(8) Uani 1 1 d .
O11 O 1.1312(3) 0.32053(15) 0.7192(2) 0.0564(8) Uani 1 1 d .
O12 O 1.0217(3) 0.38519(15) 0.6628(3) 0.0652(10) Uani 1 1 d .
O13 O 0.7989(3) -0.01812(15) 0.6428(3) 0.0611(9) Uani 1 1 d .
O14 O 0.8392(3) -0.05159(17) 0.5037(3) 0.0710(10) Uani 1 1 d .
O15 O 0.6326(3) -0.00385(17) 0.8101(3) 0.0754(11) Uani 1 1 d .
O16 O 0.7295(4) -0.0771(2) 0.7832(4) 0.1022(16) Uani 1 1 d .
N4 N 0.8083(10) 0.0675(7) 0.9462(6) 0.211(5) Uani 1 1 d U

loop_
_atom_site_aniso_label
_atom_site_aniso_U_11
_atom_site_aniso_U_22
_atom_site_aniso_U_33
_atom_site_aniso_U_23
_atom_site_aniso_U_13
_atom_site_aniso_U_12
Cl1 0.0719(10) 0.1593(18) 0.0785(11) 0.0033(11) 0.0291(8) 0.0075(12)
Cl2 0.1420(19) 0.182(2) 0.0599(10) -0.0262(12) 0.0208(12) -0.0209(17)
Cl3 0.0870(14) 0.258(4) 0.1036(16) 0.0619(19) -0.0224(12) -0.0223(17)
Cl4 0.1247(17) 0.197(2) 0.0602(10) 0.0317(13) 0.0103(11) 0.0286(17)
Cl5 0.0980(13) 0.170(2) 0.0737(11) -0.0071(12) 0.0462(10) -0.0191(13)
Cl6 0.0573(9) 0.183(2) 0.1299(17) -0.0072(16) 0.0298(10) -0.0266(12)
Cl7 0.168(3) 0.286(4) 0.0774(15) -0.028(2) -0.0323(16) -0.001(3)
Cl8 0.1147(19) 0.159(2) 0.188(3) -0.010(2) -0.0551(19) -0.0105(17)
N1 0.042(3) 0.348(12) 0.082(4) -0.032(6) 0.015(3) -0.014(5)
N2 0.079(5) 0.182(7) 0.097(5) 0.019(5) 0.028(4) -0.008(5)
N3 0.093(4) 0.142(5) 0.053(3) -0.013(3) 0.022(3) -0.033(4)
C1 0.045(3) 0.068(3) 0.041(3) 0.011(2) 0.005(2) 0.006(2)
C2 0.057(3) 0.075(3) 0.034(2) 0.002(2) 0.009(2) 0.000(3)
C3 0.069(4) 0.109(5) 0.048(3) 0.019(3) 0.017(3) 0.015(3)
C4 0.084(5) 0.181(8) 0.048(3) 0.029(4) 0.024(3) 0.027(5)
C5 0.084(5) 0.170(7) 0.060(4) 0.008(4) 0.040(4) 0.031(5)
C6 0.063(4) 0.124(5) 0.055(3) 0.010(3) 0.015(3) 0.024(4)
C7 0.057(3) 0.067(3) 0.043(3) -0.001(2) 0.008(2) 0.007(3)
C8 0.054(3) 0.057(3) 0.040(2) -0.003(2) 0.004(2) 0.001(2)
C9 0.052(3) 0.068(3) 0.056(3) 0.014(2) 0.007(2) 0.000(3)
C10 0.041(3) 0.071(3) 0.058(3) 0.005(2) 0.009(2) 0.004(2)
C11 0.053(4) 0.187(8) 0.053(4) -0.014(4) 0.009(3) 0.009(4)
C12 0.040(2) 0.055(3) 0.062(3) -0.002(2) 0.012(2) 0.003(2)
C13 0.046(3) 0.050(3) 0.056(3) -0.006(2) 0.001(2) 0.012(2)
C14 0.044(3) 0.085(4) 0.053(3) -0.004(3) 0.006(2) 0.014(3)
C15 0.065(3) 0.084(4) 0.058(3) 0.007(3) 0.015(3) 0.019(3)
C16 0.097(5) 0.087(4) 0.050(3) -0.003(3) 0.008(3) -0.004(4)
C17 0.079(4) 0.083(4) 0.068(4) -0.018(3) -0.011(3) -0.014(3)
C18 0.060(3) 0.058(3) 0.075(4) -0.010(3) 0.005(3) -0.002(3)
C19 0.058(3) 0.082(4) 0.054(3) 0.010(3) 0.008(3) -0.007(3)
C20 0.065(4) 0.107(5) 0.071(4) -0.006(4) -0.003(3) -0.018(3)
C21 0.150(8) 0.106(6) 0.114(7) -0.021(5) -0.028(6) -0.016(6)
C22 0.093(5) 0.123(6) 0.097(6) -0.002(5) -0.038(5) 0.001(5)
C23 0.068(5) 0.216(11) 0.127(7) -0.002(7) 0.019(5) -0.047(6)
C24 0.070(3) 0.055(3) 0.042(3) -0.007(2) 0.011(2) 0.002(3)
C25 0.091(4) 0.049(3) 0.037(2) -0.006(2) 0.007(3) -0.005(3)
C26 0.071(4) 0.081(4) 0.046(3) -0.014(3) 0.011(3) -0.003(3)
C27 0.100(5) 0.093(4) 0.046(3) -0.015(3) 0.010(3) -0.008(4)
C28 0.129(7) 0.092(5) 0.053(4) 0.002(3) -0.025(4) -0.021(5)
C29 0.075(4) 0.074(4) 0.067(4) -0.006(3) -0.006(3) 0.001(3)
C30 0.073(4) 0.050(3) 0.049(3) -0.001(2) 0.014(3) -0.005(3)
C31 0.066(3) 0.044(3) 0.059(3) -0.001(2) 0.012(3) -0.005(2)
C32 0.092(4) 0.050(3) 0.052(3) -0.006(2) 0.018(3) 0.003(3)
C33 0.067(3) 0.048(3) 0.060(3) 0.001(2) 0.005(3) 0.006(2)
C34 0.073(5) 0.102(5) 0.066(4) 0.022(3) 0.025(3) 0.008(4)
C35 0.059(3) 0.047(2) 0.064(3) 0.005(2) 0.009(3) 0.005(2)
C36 0.063(3) 0.043(2) 0.057(3) 0.009(2) 0.002(3) 0.007(2)
C37 0.075(4) 0.074(4) 0.071(4) 0.026(3) 0.009(3) 0.015(3)
C38 0.067(4) 0.104(5) 0.066(4) 0.025(3) -0.004(3) 0.009(4)
C39 0.086(4) 0.094(4) 0.050(3) 0.025(3) 0.015(3) 0.028(4)
C40 0.077(4) 0.096(4) 0.068(4) 0.021(3) 0.006(3) 0.013(4)
C41 0.063(3) 0.075(4) 0.063(3) 0.004(3) 0.008(3) 0.007(3)
C42 0.072(3) 0.052(3) 0.043(3) -0.004(2) 0.009(2) 0.001(3)
C43 0.057(3) 0.084(4) 0.080(4) 0.007(3) 0.014(3) -0.003(3)
C44 0.087(5) 0.088(4) 0.106(5) 0.036(4) 0.017(4) 0.004(4)
C45 0.102(6) 0.112(6) 0.113(6) 0.000(5) 0.055(5) 0.001(5)
C46 0.070(5) 0.100(5) 0.149(8) 0.002(5) -0.014(5) -0.009(4)
C47 0.034(2) 0.052(2) 0.043(2) 0.0061(19) 0.0049(19) 0.0046(19)
C48 0.042(3) 0.045(2) 0.048(3) -0.004(2) 0.014(2) -0.006(2)
C49 0.037(3) 0.074(3) 0.063(3) -0.005(3) 0.008(2) 0.002(2)
C50 0.039(3) 0.084(4) 0.096(5) -0.013(3) 0.012(3) 0.000(3)
C51 0.059(4) 0.087(4) 0.075(4) -0.002(3) 0.034(3) -0.004(3)
C52 0.069(4) 0.065(3) 0.054(3) -0.001(2) 0.016(3) -0.005(3)
C53 0.049(3) 0.042(2) 0.051(3) -0.003(2) 0.011(2) -0.004(2)
C54 0.042(2) 0.039(2) 0.053(3) -0.002(2) 0.012(2) -0.008(2)
C55 0.047(3) 0.040(2) 0.046(2) -0.0049(19) 0.008(2) 0.003(2)
C56 0.054(3) 0.038(2) 0.044(2) -0.0011(18) 0.013(2) 0.000(2)
C57 0.056(3) 0.079(3) 0.045(3) 0.001(2) 0.011(2) -0.017(3)
C58 0.059(3) 0.042(2) 0.041(2) 0.0010(18) 0.013(2) -0.005(2)
C59 0.061(3) 0.039(2) 0.049(3) 0.0051(19) 0.011(2) -0.004(2)
C60 0.055(3) 0.058(3) 0.051(3) 0.002(2) 0.011(2) -0.001(2)
C61 0.069(4) 0.079(4) 0.053(3) -0.001(3) 0.023(3) -0.006(3)
C62 0.046(3) 0.081(4) 0.088(4) -0.001(3) 0.014(3) -0.009(3)
C63 0.072(4) 0.095(4) 0.063(4) -0.001(3) -0.003(3) -0.010(3)
C64 0.052(3) 0.074(3) 0.048(3) 0.005(2) 0.006(2) -0.005(3)
C65 0.037(2) 0.048(3) 0.046(2) 0.002(2) 0.0086(19) 0.003(2)
C66 0.075(4) 0.070(3) 0.059(3) -0.005(3) 0.000(3) -0.002(3)
C67 0.090(5) 0.096(5) 0.092(5) -0.016(4) 0.003(4) -0.024(4)
C68 0.134(7) 0.106(5) 0.094(5) 0.001(4) -0.059(5) 0.023(5)
C69 0.122(6) 0.111(5) 0.067(4) -0.029(4) 0.022(4) -0.014(5)
C70 0.054(3) 0.052(3) 0.054(3) 0.001(2) 0.007(2) 0.006(2)
C71 0.044(3) 0.051(3) 0.064(3) 0.006(2) 0.007(2) 0.006(2)
C72 0.068(4) 0.079(4) 0.070(4) 0.004(3) 0.018(3) 0.016(3)
C73 0.053(3) 0.116(5) 0.093(5) 0.006(4) 0.000(4) 0.015(4)
C74 0.074(5) 0.116(6) 0.095(5) -0.028(4) -0.017(4) -0.007(4)
C75 0.078(4) 0.097(4) 0.067(4) -0.024(3) -0.003(3) 0.008(4)
C76 0.053(3) 0.058(3) 0.060(3) -0.002(2) 0.010(3) 0.002(2)
C77 0.065(3) 0.050(3) 0.063(3) -0.009(2) 0.010(3) 0.000(3)
C78 0.077(4) 0.056(3) 0.048(3) -0.004(2) 0.008(3) 0.001(3)
C79 0.097(5) 0.064(3) 0.042(3) -0.005(2) -0.006(3) 0.012(3)
C80 0.139(8) 0.198(10) 0.049(4) -0.011(5) 0.007(4) -0.052(7)
C81 0.082(4) 0.055(3) 0.054(3) -0.009(2) -0.005(3) 0.003(3)
C82 0.114(5) 0.046(3) 0.063(4) -0.003(2) -0.025(4) 0.007(3)
C83 0.114(5) 0.092(4) 0.084(4) -0.007(4) -0.030(4) 0.008(4)
C84 0.119(6) 0.096(4) 0.087(5) -0.006(4) -0.028(4) 0.007(4)
C85 0.103(5) 0.081(4) 0.129(6) -0.001(4) -0.020(5) -0.001(4)
C86 0.142(6) 0.075(4) 0.096(5) -0.006(4) -0.010(5) 0.021(4)
C87 0.082(4) 0.066(3) 0.066(4) 0.001(3) -0.007(3) -0.009(3)
C88 0.091(4) 0.067(3) 0.055(3) 0.004(3) 0.017(3) 0.022(3)
C89 0.114(6) 0.108(5) 0.074(4) 0.022(4) 0.038(4) -0.008(5)
C90 0.147(8) 0.131(7) 0.126(8) 0.005(6) 0.051(7) -0.035(7)
C91 0.176(10) 0.148(8) 0.131(8) -0.004(7) 0.091(8) 0.023(8)
C92 0.158(9) 0.217(12) 0.077(5) 0.061(7) 0.038(6) 0.044(9)
O1 0.0523(19) 0.071(2) 0.0354(16) 0.0106(15) 0.0045(15) -0.0033(17)
O2 0.072(2) 0.073(2) 0.050(2) 0.0050(18) -0.0045(18) 0.011(2)
O3 0.055(2) 0.089(3) 0.056(2) 0.0014(19) 0.0037(18) -0.0067(19)
O4 0.084(3) 0.107(3) 0.108(4) 0.037(3) -0.010(3) -0.036(3)
O5 0.068(2) 0.0572(19) 0.0440(18) -0.0076(15) 0.0149(17) -0.0003(17)
O6 0.070(2) 0.077(2) 0.067(2) -0.004(2) 0.024(2) 0.011(2)
O7 0.075(2) 0.063(2) 0.063(2) -0.0130(17) 0.0197(19) -0.0063(19)
O8 0.083(3) 0.060(2) 0.071(3) -0.0213(19) 0.012(2) -0.0021(19)
O9 0.0419(17) 0.0520(17) 0.0466(17) 0.0067(14) 0.0105(14) 0.0027(14)
O10 0.059(2) 0.063(2) 0.0486(19) 0.0073(16) -0.0051(17) -0.0015(17)
O11 0.061(2) 0.0605(19) 0.0474(19) -0.0054(15) 0.0022(16) 0.0068(16)
O12 0.065(2) 0.055(2) 0.074(3) -0.0097(17) 0.0030(19) 0.0159(19)
O13 0.062(2) 0.065(2) 0.055(2) -0.0070(16) 0.0023(17) 0.0100(17)
O14 0.062(2) 0.072(2) 0.083(3) -0.015(2) 0.023(2) 0.0053(19)
O15 0.092(3) 0.077(2) 0.062(2) 0.013(2) 0.032(2) 0.017(2)
O16 0.142(4) 0.078(3) 0.092(3) 0.034(3) 0.041(3) 0.048(3)
N4 0.220(10) 0.339(14) 0.069(5) 0.006(7) -0.010(6) -0.103(10)

loop_
_atom_type_symbol
_atom_type_description
_atom_type_scat_dispersion_real
_atom_type_scat_dispersion_imag
_atom_type_scat_source
C C 0.0033 0.0016 'International Tables Vol C Tables 4.2.6.8 and 6.1.1.4'
H H 0.0000 0.0000 'International Tables Vol C Tables 4.2.6.8 and 6.1.1.4'
N N 0.0061 0.0033 'International Tables Vol C Tables 4.2.6.8 and 6.1.1.4'
O O 0.0106 0.0060 'International Tables Vol C Tables 4.2.6.8 and 6.1.1.4'
Cl Cl 0.1484 0.1585 'International Tables Vol C Tables 4.2.6.8 and 6.1.1.4'

loop_
_geom_angle_atom_site_label_1
_geom_angle_atom_site_label_2
_geom_angle_atom_site_label_3
_geom_angle
O1 C1 C2 104.3(4)
O1 C1 C9 109.1(4)
C2 C1 C9 112.6(4)
O1 C1 C19 105.9(4)
C2 C1 C19 109.4(4)
C9 C1 C19 114.7(4)
C3 C2 C7 119.6(5)
C3 C2 C1 131.8(5)
C7 C2 C1 108.6(4)
C2 C3 C4 119.6(6)
C3 C4 C5 119.8(6)
C6 C5 C4 120.7(6)
C5 C6 C7 118.1(6)
C2 C7 C6 122.2(5)
C2 C7 C8 108.0(4)
C6 C7 C8 129.8(5)
O2 C8 O1 121.9(4)
O2 C8 C7 129.9(5)
O1 C8 C7 108.2(4)
C10 C9 C1 114.3(4)
C12 C10 C11 122.4(5)
C12 C10 C9 121.5(4)
C11 C10 C9 116.1(5)
N1 C11 C10 176.3(8)
C10 C12 C13 131.5(5)
C14 C13 C18 117.8(5)
C14 C13 C12 125.3(4)
C18 C13 C12 116.7(5)
C15 C14 C13 121.3(5)
C16 C15 C14 120.5(6)
C16 C15 Cl1 121.2(5)
C14 C15 Cl1 118.3(5)
C15 C16 C17 119.4(6)
C15 C16 Cl2 121.6(6)
C17 C16 Cl2 118.9(5)
C18 C17 C16 120.6(6)
C17 C18 C13 120.4(6)
O4 C19 O3 128.4(5)
O4 C19 C1 123.0(5)
O3 C19 C1 108.6(5)
O3 C20 C21 109.7(6)
O3 C20 C23 109.0(6)
C21 C20 C23 112.6(8)
O3 C20 C22 102.6(5)
C21 C20 C22 110.9(7)
C23 C20 C22 111.7(7)
O5 C24 C25 104.5(4)
O5 C24 C32 107.4(4)
C25 C24 C32 113.3(4)
O5 C24 C42 107.2(4)
C25 C24 C42 110.9(4)
C32 C24 C42 113.0(5)
C26 C25 C30 119.8(5)
C26 C25 C24 132.5(6)
C30 C25 C24 107.6(4)
C27 C26 C25 118.4(6)
C26 C27 C28 121.8(6)
C29 C28 C27 121.1(6)
C28 C29 C30 117.1(7)
C29 C30 C25 121.7(5)
C29 C30 C31 129.6(6)
C25 C30 C31 108.6(5)
O6 C31 O5 120.3(5)
O6 C31 C30 131.1(5)
O5 C31 C30 108.6(5)
C33 C32 C24 113.9(4)
C35 C33 C34 122.0(5)
C35 C33 C32 120.9(5)
C34 C33 C32 117.1(5)
N2 C34 C33 177.8(7)
C33 C35 C36 132.3(5)
C37 C36 C41 116.8(5)
C37 C36 C35 125.8(5)
C41 C36 C35 117.3(5)
C36 C37 C38 120.2(6)
C39 C38 C37 120.9(6)
C39 C38 Cl3 121.0(5)
C37 C38 Cl3 118.1(5)
C38 C39 C40 120.5(6)
C38 C39 Cl4 120.6(5)
C40 C39 Cl4 118.8(5)
C39 C40 C41 118.5(6)
C40 C41 C36 123.0(6)
O8 C42 O7 127.8(5)
O8 C42 C24 125.4(5)
O7 C42 C24 106.8(4)
C46 C43 C44 112.6(6)
C46 C43 C45 112.2(6)
C44 C43 C45 112.6(6)
C46 C43 O7 110.6(6)
C44 C43 O7 107.1(5)
C45 C43 O7 101.1(5)
O9 C47 C48 103.4(3)
O9 C47 C65 108.4(4)
C48 C47 C65 110.9(4)
O9 C47 C55 107.4(3)
C48 C47 C55 112.1(4)
C65 C47 C55 114.0(4)
C49 C48 C53 120.5(4)
C49 C48 C47 131.4(4)
C53 C48 C47 108.1(4)
C48 C49 C50 117.6(5)
C49 C50 C51 121.9(5)
C52 C51 C50 120.8(5)
C51 C52 C53 117.4(5)
C48 C53 C52 121.8(5)
C48 C53 C54 109.0(4)
C52 C53 C54 129.1(5)
O10 C54 O9 121.7(4)
O10 C54 C53 131.0(5)
O9 C54 C53 107.2(4)
C56 C55 C47 113.2(4)
C58 C56 C57 123.0(4)
C58 C56 C55 121.4(4)
C57 C56 C55 115.6(4)
N3 C57 C56 177.3(6)
C56 C58 C59 132.5(4)
C64 C59 C60 118.1(5)
C64 C59 C58 117.9(4)
C60 C59 C58 123.9(4)
C61 C60 C59 120.3(5)
C60 C61 C62 120.4(5)
C60 C61 Cl5 118.8(4)
C62 C61 Cl5 120.7(4)
C61 C62 C63 118.8(5)
C61 C62 Cl6 120.9(5)
C63 C62 Cl6 120.2(5)
C64 C63 C62 120.6(6)
C63 C64 C59 121.6(5)
O12 C65 O11 126.9(4)
O12 C65 C47 124.7(4)
O11 C65 C47 108.4(4)
O11 C66 C69 112.1(5)
O11 C66 C67 107.0(5)
C69 C66 C67 112.7(6)
O11 C66 C68 101.0(5)
C69 C66 C68 112.2(7)
C67 C66 C68 111.2(6)
O13 C70 C88 108.3(4)
O13 C70 C78 109.9(4)
C88 C70 C78 115.1(4)
O13 C70 C71 103.0(4)
C88 C70 C71 109.5(4)
C78 C70 C71 110.3(4)
C72 C71 C76 120.7(5)
C72 C71 C70 131.4(5)
C76 C71 C70 107.9(4)
C71 C72 C73 118.1(6)
C72 C73 C74 120.5(6)
C75 C74 C73 121.1(6)
C74 C75 C76 118.7(6)
C75 C76 C71 120.9(5)
C75 C76 C77 130.6(5)
C71 C76 C77 108.5(5)
O14 C77 O13 120.6(5)
O14 C77 C76 130.8(5)
O13 C77 C76 108.6(5)
C79 C78 C70 113.5(4)
C81 C79 C80 122.6(6)
C81 C79 C78 121.0(5)
C80 C79 C78 116.4(7)
N4 C80 C79 174.7(11)
C79 C81 C82 134.0(5)
C83 C82 C87 120.0
C83 C82 C81 123.2(4)
C87 C82 C81 116.8(4)
C84 C83 C82 120.0
C83 C84 C85 120.0
C83 C84 Cl7 121.2(4)
C85 C84 Cl7 118.7(4)
C86 C85 C84 120.0
C86 C85 Cl8 117.5(4)
C84 C85 Cl8 122.4(4)
C85 C86 C87 120.0
C86 C87 C82 120.0
O16 C88 O15 127.1(6)
O16 C88 C70 125.2(5)
O15 C88 C70 107.7(5)
O15 C89 C90 107.9(7)
O15 C89 C91 102.7(6)
C90 C89 C91 109.8(9)
O15 C89 C92 110.3(7)
C90 C89 C92 113.6(8)
C91 C89 C92 111.8(8)
C8 O1 C1 110.9(4)
C19 O3 C20 121.1(5)
C31 O5 C24 110.6(4)
C42 O7 C43 121.6(4)
C54 O9 C47 112.1(3)
C65 O11 C66 122.1(4)
C77 O13 C70 111.8(4)
C88 O15 C89 124.1(5)

loop_
_geom_bond_atom_site_label_1
_geom_bond_atom_site_label_2
_geom_bond_distance
Cl1 C15 1.725(6)
Cl2 C16 1.722(6)
Cl3 C38 1.716(7)
Cl4 C39 1.748(6)
Cl5 C61 1.721(5)
Cl6 C62 1.728(6)
Cl7 C84 1.667(4)
Cl8 C85 1.735(4)
N1 C11 1.146(9)
N2 C34 1.139(9)
N3 C57 1.150(7)
C1 O1 1.444(6)
C1 C2 1.502(7)
C1 C9 1.531(8)
C1 C19 1.559(8)
C2 C3 1.366(7)
C2 C7 1.372(7)
C3 C4 1.379(9)
C4 C5 1.394(10)
C5 C6 1.367(9)
C6 C7 1.373(8)
C7 C8 1.478(7)
C8 O2 1.197(6)
C8 O1 1.359(6)
C9 C10 1.522(7)
C10 C12 1.332(7)
C10 C11 1.416(9)
C12 C13 1.457(7)
C13 C14 1.391(7)
C13 C18 1.407(8)
C14 C15 1.390(8)
C15 C16 1.371(9)
C16 C17 1.390(10)
C17 C18 1.389(9)
C19 O4 1.199(7)
C19 O3 1.316(7)
C20 O3 1.490(7)
C20 C21 1.496(12)
C20 C23 1.524(11)
C20 C22 1.525(10)
C24 O5 1.448(6)
C24 C25 1.500(7)
C24 C32 1.531(7)
C24 C42 1.543(8)
C25 C26 1.383(7)
C25 C30 1.387(8)
C26 C27 1.350(9)
C27 C28 1.383(11)
C28 C29 1.370(10)
C29 C30 1.383(8)
C30 C31 1.454(7)
C31 O6 1.208(6)
C31 O5 1.357(7)
C32 C33 1.523(8)
C33 C35 1.350(8)
C33 C34 1.428(10)
C35 C36 1.462(7)
C36 C37 1.374(8)
C36 C41 1.396(8)
C37 C38 1.402(9)
C38 C39 1.348(9)
C39 C40 1.369(9)
C40 C41 1.371(8)
C42 O8 1.184(6)
C42 O7 1.328(6)
C43 C46 1.490(10)
C43 C44 1.501(9)
C43 C45 1.507(10)
C43 O7 1.513(7)
C47 O9 1.439(5)
C47 C48 1.521(6)
C47 C65 1.529(7)
C47 C55 1.532(7)
C48 C49 1.377(7)
C48 C53 1.388(7)
C49 C50 1.379(8)
C50 C51 1.391(9)
C51 C52 1.367(8)
C52 C53 1.392(7)
C53 C54 1.462(7)
C54 O10 1.174(6)
C54 O9 1.379(6)
C55 C56 1.515(7)
C56 C58 1.333(7)
C56 C57 1.432(7)
C58 C59 1.483(7)
C59 C64 1.376(7)
C59 C60 1.394(7)
C60 C61 1.373(8)
C61 C62 1.377(8)
C62 C63 1.386(9)
C63 C64 1.347(8)
C65 O12 1.188(5)
C65 O11 1.318(5)
C66 O11 1.492(7)
C66 C69 1.504(10)
C66 C67 1.520(10)
C66 C68 1.532(9)
C70 O13 1.423(6)
C70 C88 1.532(8)
C70 C78 1.540(7)
C70 C71 1.545(7)
C71 C72 1.366(8)
C71 C76 1.376(8)
C72 C73 1.379(9)
C73 C74 1.385(11)
C74 C75 1.345(10)
C75 C76 1.372(8)
C76 C77 1.451(8)
C77 O14 1.221(6)
C77 O13 1.370(6)
C78 C79 1.523(8)
C79 C81 1.323(9)
C79 C80 1.381(10)
C80 N4 1.166(11)
C81 C82 1.518(7)
C82 C83 1.3900
C82 C87 1.3900
C83 C84 1.3900
C84 C85 1.3900
C85 C86 1.3900
C86 C87 1.3900
C88 O16 1.173(7)
C88 O15 1.338(7)
C89 O15 1.467(8)
C89 C90 1.499(13)
C89 C91 1.510(13)
C89 C92 1.549(12)
